data_1515081
loop_
_publ_author_name
'Maekawa, Miyuki'
'R\"omelt, Michael'
'Daniliuc, Constantin G.'
'Jones, Peter G.'
'White, Peter S.'
'Neese, Frank'
'Walter, Marc D.'

_publ_section_title
;
 Reactivity studies on [Cp&#x2032;MnX(thf)]2: manganese amide and
 polyhydride synthesis
;
_journal_issue 10
_journal_name_full 'Chemical Science'
_journal_page_first 2972
_journal_paper_doi 10.1039/c2sc20737k
_journal_volume 3
_journal_year 2012
_chemical_formula_sum 'C78 H146 Mn5'
_chemical_formula_weight 1358.65
_chemical_name_systematic
;
?
;
_space_group_IT_number 15
_symmetry_cell_setting monoclinic
_symmetry_space_group_name_Hall '-C 2yc'
_symmetry_space_group_name_H-M 'C 1 2/c 1'
_atom_sites_solution_hydrogens geom
_atom_sites_solution_primary direct
_atom_sites_solution_secondary difmap
_audit_creation_method SHELXL-97
_cell_angle_alpha 90.00
_cell_angle_beta 114.331(2)
_cell_angle_gamma 90.00
_cell_formula_units_Z 4
_cell_length_a 27.4840(4)
_cell_length_b 12.7411(2)
_cell_length_c 25.2730(4)
_cell_measurement_reflns_used 53670
_cell_measurement_temperature 100(2)
_cell_measurement_theta_max 32.6472
_cell_measurement_theta_min 2.2670
_cell_volume 8064.0(2)
_computing_cell_refinement
;
CrysAlisPro, Oxford Diffraction Ltd.,
Version 1.171.33.55 (release 05-01-2010 CrysAlis171 .NET)
(compiled Jan 5 2010,16:28:46)
;
_computing_data_collection
;
CrysAlisPro, Oxford Diffraction Ltd.,
Version 1.171.33.55 (release 05-01-2010 CrysAlis171 .NET)
(compiled Jan 5 2010,16:28:46)
;
_computing_data_reduction
;
CrysAlisPro, Oxford Diffraction Ltd.,
Version 1.171.33.55 (release 05-01-2010 CrysAlis171 .NET)
(compiled Jan 5 2010,16:28:46)
;
_computing_molecular_graphics 'BRUKER XP'
_computing_publication_material SHELXL-97
_computing_structure_refinement 'SHELXL-97 (Sheldrick, 1997)'
_computing_structure_solution 'SHELXS-97 (Sheldrick, 1990)'
_diffrn_ambient_temperature 100(2)
_diffrn_detector_area_resol_mean 16.1419
_diffrn_measured_fraction_theta_full 0.999
_diffrn_measured_fraction_theta_max 0.999
_diffrn_measurement_device_type 'Oxford Diffraction Xcalibur, Eos'
_diffrn_measurement_method '\w scans'
_diffrn_radiation_monochromator graphite
_diffrn_radiation_source 'Enhance (Mo) X-ray Source'
_diffrn_radiation_type 'Mo K\a'
_diffrn_radiation_wavelength 0.71073
_diffrn_reflns_av_R_equivalents 0.0607
_diffrn_reflns_av_sigmaI/netI 0.0492
_diffrn_reflns_limit_h_max 39
_diffrn_reflns_limit_h_min -39
_diffrn_reflns_limit_k_max 18
_diffrn_reflns_limit_k_min -18
_diffrn_reflns_limit_l_max 36
_diffrn_reflns_limit_l_min -36
_diffrn_reflns_number 224740
_diffrn_reflns_theta_full 31.00
_diffrn_reflns_theta_max 31.00
_diffrn_reflns_theta_min 2.27
_exptl_absorpt_coefficient_mu 0.798
_exptl_absorpt_correction_T_max 1.00000
_exptl_absorpt_correction_T_min 0.97390
_exptl_absorpt_correction_type multi-scan
_exptl_absorpt_process_details
;
CrysAlisPro, Oxford Diffraction Ltd.,
Version 1.171.33.55 (release 05-01-2010 CrysAlis171 .NET)
(compiled Jan 5 2010,16:28:46)
;
_exptl_crystal_colour violet
_exptl_crystal_density_diffrn 1.119
_exptl_crystal_density_method 'not measured'
_exptl_crystal_description prism
_exptl_crystal_F_000 2956
_exptl_crystal_size_max 0.26
_exptl_crystal_size_mid 0.22
_exptl_crystal_size_min 0.18
_refine_diff_density_max 0.382
_refine_diff_density_min -0.266
_refine_diff_density_rms 0.049
_refine_ls_extinction_method none
_refine_ls_goodness_of_fit_ref 0.878
_refine_ls_hydrogen_treatment mixed
_refine_ls_matrix_type full
_refine_ls_number_parameters 423
_refine_ls_number_reflns 12829
_refine_ls_number_restraints 0
_refine_ls_restrained_S_all 0.878
_refine_ls_R_factor_all 0.0479
_refine_ls_R_factor_gt 0.0269
_refine_ls_shift/su_max 0.007
_refine_ls_shift/su_mean 0.000
_refine_ls_structure_factor_coef Fsqd
_refine_ls_weighting_details 'calc w=1/[\s^2^(Fo^2^)+(0.0306P)^2^] where P=(Fo^2^+2Fc^2^)/3'
_refine_ls_weighting_scheme calc
_refine_ls_wR_factor_gt 0.0569
_refine_ls_wR_factor_ref 0.0592
_reflns_number_gt 8779
_reflns_number_total 12829
_reflns_threshold_expression >2sigma(I)
_cod_data_source_file c2sc20737k.txt
_cod_data_source_block mima15
_cod_original_sg_symbol_H-M 'C 2/c'
_cod_database_code 1515081

loop_
_symmetry_equiv_pos_as_xyz
'x, y, z'
'-x, y, -z+1/2'
'x+1/2, y+1/2, z'
'-x+1/2, y+1/2, -z+1/2'
'-x, -y, -z'
'x, -y, z-1/2'
'-x+1/2, -y+1/2, -z'
'x+1/2, -y+1/2, z-1/2'

loop_
_atom_site_label
_atom_site_type_symbol
_atom_site_fract_x
_atom_site_fract_y
_atom_site_fract_z
_atom_site_U_iso_or_equiv
_atom_site_adp_type
_atom_site_occupancy
_atom_site_symmetry_multiplicity
_atom_site_calc_flag
_atom_site_refinement_flags
Mn1 Mn 1.0000 0.198218(17) 0.2500 0.01103(5) Uani 1 2 d S
H01 H 1.0370(6) 0.1975(11) 0.3155(6) 0.050(4) Uiso 1 1 d .
H02 H 1.0521(5) 0.1970(10) 0.2369(6) 0.043(4) Uiso 1 1 d .
H03 H 1.0000 0.0771(15) 0.2500 0.047(6) Uiso 1 2 d S
H04 H 1.0000 0.3230(16) 0.2500 0.056(7) Uiso 1 2 d S
Mn2 Mn 1.079259(6) 0.084224(13) 0.298521(7) 0.01629(4) Uani 1 1 d .
Mn3 Mn 1.016453(7) 0.311649(13) 0.179190(7) 0.01637(4) Uani 1 1 d .
C1 C 1.14848(4) -0.01488(8) 0.29006(5) 0.0159(2) Uani 1 1 d .
C2 C 1.17177(4) 0.04472(8) 0.34370(5) 0.0164(2) Uani 1 1 d .
C3 C 1.14701(4) 0.00734(8) 0.37982(5) 0.0160(2) Uani 1 1 d .
H3 H 1.1529(4) 0.0312(9) 0.4163(5) 0.018(3) Uiso 1 1 d .
C4 C 1.11041(4) -0.07386(8) 0.35196(4) 0.0148(2) Uani 1 1 d .
C5 C 1.11181(4) -0.08701(9) 0.29724(5) 0.0156(2) Uani 1 1 d .
H5 H 1.0911(5) -0.1354(10) 0.2687(5) 0.020(3) Uiso 1 1 d .
C6 C 1.15889(5) -0.01939(9) 0.23456(5) 0.0217(2) Uani 1 1 d .
C7 C 1.20612(5) -0.09428(10) 0.24526(6) 0.0307(3) Uani 1 1 d .
H7A H 1.2385 -0.0658 0.2761 0.037 Uiso 1 1 calc R
H7B H 1.2116 -0.1014 0.2095 0.037 Uiso 1 1 calc R
H7C H 1.1983 -0.1633 0.2570 0.037 Uiso 1 1 calc R
C8 C 1.10962(5) -0.06509(11) 0.18413(5) 0.0305(3) Uani 1 1 d .
H8A H 1.1155 -0.0637 0.1484 0.037 Uiso 1 1 calc R
H8B H 1.0781 -0.0230 0.1787 0.037 Uiso 1 1 calc R
H8C H 1.1040 -0.1377 0.1932 0.037 Uiso 1 1 calc R
C9 C 1.16922(5) 0.08705(10) 0.21295(5) 0.0281(3) Uani 1 1 d .
H9A H 1.2025 0.1168 0.2416 0.034 Uiso 1 1 calc R
H9B H 1.1396 0.1348 0.2075 0.034 Uiso 1 1 calc R
H9C H 1.1722 0.0777 0.1759 0.034 Uiso 1 1 calc R
C10 C 1.21472(4) 0.13100(9) 0.36531(5) 0.0216(2) Uani 1 1 d .
C11 C 1.19395(5) 0.23630(9) 0.33416(6) 0.0276(3) Uani 1 1 d .
H11A H 1.1820 0.2268 0.2922 0.033 Uiso 1 1 calc R
H11B H 1.2227 0.2885 0.3481 0.033 Uiso 1 1 calc R
H11C H 1.1639 0.2606 0.3424 0.033 Uiso 1 1 calc R
C12 C 1.26611(5) 0.09804(10) 0.35964(6) 0.0287(3) Uani 1 1 d .
H12A H 1.2785 0.0306 0.3792 0.034 Uiso 1 1 calc R
H12B H 1.2937 0.1514 0.3776 0.034 Uiso 1 1 calc R
H12C H 1.2589 0.0911 0.3185 0.034 Uiso 1 1 calc R
C13 C 1.23054(5) 0.15222(10) 0.43025(5) 0.0291(3) Uani 1 1 d .
H13A H 1.1990 0.1750 0.4361 0.035 Uiso 1 1 calc R
H13B H 1.2578 0.2073 0.4436 0.035 Uiso 1 1 calc R
H13C H 1.2448 0.0878 0.4524 0.035 Uiso 1 1 calc R
C14 C 1.07822(4) -0.13620(8) 0.37769(5) 0.0167(2) Uani 1 1 d .
C15 C 1.11338(5) -0.22396(10) 0.41620(6) 0.0298(3) Uani 1 1 d .
H15A H 1.1252 -0.2701 0.3928 0.036 Uiso 1 1 calc R
H15B H 1.0928 -0.2648 0.4327 0.036 Uiso 1 1 calc R
H15C H 1.1446 -0.1930 0.4477 0.036 Uiso 1 1 calc R
C16 C 1.05924(5) -0.06459(9) 0.41375(5) 0.0248(3) Uani 1 1 d .
H16A H 1.0902 -0.0350 0.4460 0.030 Uiso 1 1 calc R
H16B H 1.0376 -0.1052 0.4291 0.030 Uiso 1 1 calc R
H16C H 1.0376 -0.0076 0.3893 0.030 Uiso 1 1 calc R
C17 C 1.02913(5) -0.18638(10) 0.33002(5) 0.0265(3) Uani 1 1 d .
H17A H 1.0061 -0.1313 0.3051 0.032 Uiso 1 1 calc R
H17B H 1.0093 -0.2265 0.3478 0.032 Uiso 1 1 calc R
H17C H 1.0405 -0.2334 0.3066 0.032 Uiso 1 1 calc R
C18 C 1.01594(4) 0.34906(8) 0.08673(4) 0.0154(2) Uani 1 1 d .
C19 C 0.97318(4) 0.40762(8) 0.09245(4) 0.0146(2) Uani 1 1 d .
C20 C 0.99805(4) 0.48097(8) 0.13858(5) 0.0148(2) Uani 1 1 d .
H20 H 0.9800(4) 0.5310(9) 0.1520(5) 0.014(3) Uiso 1 1 d .
C21 C 1.05403(4) 0.46944(8) 0.16246(4) 0.0146(2) Uani 1 1 d .
C22 C 1.06450(4) 0.38794(8) 0.13069(5) 0.0154(2) Uani 1 1 d .
H22 H 1.0996(5) 0.3654(9) 0.1374(5) 0.017(3) Uiso 1 1 d .
C23 C 1.01753(5) 0.26452(9) 0.04379(5) 0.0199(2) Uani 1 1 d .
C24 C 1.07557(5) 0.24410(10) 0.05271(5) 0.0253(3) Uani 1 1 d .
H24A H 1.0958 0.2161 0.0918 0.030 Uiso 1 1 calc R
H24B H 1.0918 0.3100 0.0482 0.030 Uiso 1 1 calc R
H24C H 1.0760 0.1932 0.0238 0.030 Uiso 1 1 calc R
C25 C 0.99625(5) 0.15769(9) 0.05334(5) 0.0276(3) Uani 1 1 d .
H25A H 1.0177 0.1332 0.0929 0.033 Uiso 1 1 calc R
H25B H 0.9985 0.1066 0.0254 0.033 Uiso 1 1 calc R
H25C H 0.9589 0.1652 0.0477 0.033 Uiso 1 1 calc R
C26 C 0.98732(5) 0.30171(10) -0.01940(5) 0.0256(3) Uani 1 1 d .
H26A H 0.9925 0.2508 -0.0457 0.031 Uiso 1 1 calc R
H26B H 1.0011 0.3703 -0.0243 0.031 Uiso 1 1 calc R
H26C H 0.9492 0.3077 -0.0284 0.031 Uiso 1 1 calc R
C27 C 0.91206(4) 0.40922(9) 0.05797(5) 0.0193(2) Uani 1 1 d .
C28 C 0.88684(5) 0.30177(9) 0.03628(5) 0.0251(3) Uani 1 1 d .
H28A H 0.8996 0.2745 0.0080 0.030 Uiso 1 1 calc R
H28B H 0.8479 0.3088 0.0178 0.030 Uiso 1 1 calc R
H28C H 0.8969 0.2532 0.0691 0.030 Uiso 1 1 calc R
C29 C 0.89754(5) 0.48512(10) 0.00656(5) 0.0270(3) Uani 1 1 d .
H29A H 0.9142 0.4613 -0.0190 0.032 Uiso 1 1 calc R
H29B H 0.9105 0.5556 0.0211 0.032 Uiso 1 1 calc R
H29C H 0.8587 0.4869 -0.0152 0.032 Uiso 1 1 calc R
C30 C 0.88513(5) 0.45037(10) 0.09676(6) 0.0281(3) Uani 1 1 d .
H30A H 0.8462 0.4458 0.0756 0.034 Uiso 1 1 calc R
H30B H 0.8955 0.5236 0.1072 0.034 Uiso 1 1 calc R
H30C H 0.8966 0.4077 0.1321 0.034 Uiso 1 1 calc R
C31 C 1.09582(4) 0.53618(9) 0.20892(5) 0.0188(2) Uani 1 1 d .
C32 C 1.14373(5) 0.46989(11) 0.24715(6) 0.0396(4) Uani 1 1 d .
H32A H 1.1319 0.4147 0.2662 0.047 Uiso 1 1 calc R
H32B H 1.1700 0.5146 0.2767 0.047 Uiso 1 1 calc R
H32C H 1.1600 0.4378 0.2231 0.047 Uiso 1 1 calc R
C33 C 1.11408(6) 0.62150(11) 0.17835(6) 0.0375(3) Uani 1 1 d .
H33A H 1.1288 0.5885 0.1531 0.045 Uiso 1 1 calc R
H33B H 1.1416 0.6649 0.2075 0.045 Uiso 1 1 calc R
H33C H 1.0835 0.6656 0.1550 0.045 Uiso 1 1 calc R
C34 C 1.07284(5) 0.58854(10) 0.24801(5) 0.0271(3) Uani 1 1 d .
H34A H 1.0423 0.6324 0.2244 0.032 Uiso 1 1 calc R
H34B H 1.1003 0.6323 0.2769 0.032 Uiso 1 1 calc R
H34C H 1.0611 0.5345 0.2678 0.032 Uiso 1 1 calc R
C35 C 0.82201(6) 0.07848(10) 0.93871(6) 0.0351(3) Uani 1 1 d .
H35A H 0.8269 0.0841 0.9793 0.042 Uiso 1 1 calc R
H35B H 0.8151 0.1483 0.9208 0.042 Uiso 1 1 calc R
H35C H 0.8544 0.0494 0.9372 0.042 Uiso 1 1 calc R
C36 C 0.77521(5) 0.00709(10) 0.90601(6) 0.0325(3) Uani 1 1 d .
H36A H 0.7432 0.0343 0.9101 0.039 Uiso 1 1 calc R
H36B H 0.7679 0.0086 0.8642 0.039 Uiso 1 1 calc R
C37 C 0.78457(5) -0.10516(10) 0.92706(6) 0.0341(3) Uani 1 1 d .
H37A H 0.8188 -0.1293 0.9271 0.041 Uiso 1 1 calc R
H37B H 0.7882 -0.1071 0.9677 0.041 Uiso 1 1 calc R
C38 C 0.74128(6) -0.18081(12) 0.89151(8) 0.0490(4) Uani 1 1 d .
H38A H 0.7367 -0.1774 0.8506 0.059 Uiso 1 1 calc R
H38B H 0.7072 -0.1586 0.8927 0.059 Uiso 1 1 calc R
C39 C 0.75270(7) -0.29391(12) 0.91239(8) 0.0556(5) Uani 1 1 d .
H39A H 0.7852 -0.3181 0.9092 0.067 Uiso 1 1 calc R
H39B H 0.7226 -0.3385 0.8884 0.067 Uiso 1 1 calc R
H39C H 0.7576 -0.2980 0.9530 0.067 Uiso 1 1 calc R

loop_
_atom_site_aniso_label
_atom_site_aniso_U_11
_atom_site_aniso_U_22
_atom_site_aniso_U_33
_atom_site_aniso_U_23
_atom_site_aniso_U_13
_atom_site_aniso_U_12
Mn1 0.01196(11) 0.01003(10) 0.01157(10) 0.000 0.00532(9) 0.000
Mn2 0.01376(8) 0.01498(8) 0.01916(8) 0.00320(7) 0.00582(7) 0.00325(7)
Mn3 0.02080(9) 0.01518(8) 0.01522(8) 0.00307(7) 0.00954(7) -0.00072(7)
C1 0.0142(5) 0.0157(5) 0.0192(5) 0.0035(4) 0.0082(4) 0.0044(4)
C2 0.0123(5) 0.0147(5) 0.0210(6) 0.0025(4) 0.0055(4) 0.0031(4)
C3 0.0160(5) 0.0159(5) 0.0137(5) 0.0007(4) 0.0036(4) 0.0027(4)
C4 0.0151(5) 0.0133(5) 0.0157(5) 0.0027(4) 0.0059(4) 0.0035(4)
C5 0.0161(5) 0.0140(5) 0.0158(5) 0.0002(4) 0.0059(4) 0.0021(4)
C6 0.0248(6) 0.0220(6) 0.0243(6) 0.0023(5) 0.0162(5) 0.0018(5)
C7 0.0342(7) 0.0289(7) 0.0391(7) 0.0012(6) 0.0252(6) 0.0055(6)
C8 0.0373(8) 0.0378(8) 0.0211(6) -0.0020(5) 0.0168(6) -0.0040(6)
C9 0.0342(7) 0.0281(7) 0.0283(6) 0.0053(5) 0.0193(6) 0.0017(6)
C10 0.0140(5) 0.0202(6) 0.0284(6) 0.0008(5) 0.0065(5) -0.0004(5)
C11 0.0231(6) 0.0174(6) 0.0394(7) -0.0010(5) 0.0100(6) -0.0028(5)
C12 0.0147(6) 0.0292(7) 0.0407(8) 0.0018(6) 0.0097(5) -0.0007(5)
C13 0.0194(6) 0.0314(7) 0.0308(7) -0.0058(6) 0.0046(5) -0.0071(5)
C14 0.0205(6) 0.0145(5) 0.0163(5) 0.0014(4) 0.0089(5) -0.0001(4)
C15 0.0355(7) 0.0239(6) 0.0343(7) 0.0124(5) 0.0187(6) 0.0066(6)
C16 0.0332(7) 0.0216(6) 0.0271(6) -0.0027(5) 0.0199(6) -0.0031(5)
C17 0.0285(7) 0.0305(7) 0.0251(6) -0.0038(5) 0.0157(5) -0.0100(6)
C18 0.0219(6) 0.0130(5) 0.0141(5) 0.0030(4) 0.0102(5) 0.0006(4)
C19 0.0157(5) 0.0144(5) 0.0136(5) 0.0033(4) 0.0059(4) -0.0015(4)
C20 0.0163(5) 0.0118(5) 0.0177(5) 0.0024(4) 0.0083(4) 0.0004(4)
C21 0.0163(5) 0.0125(5) 0.0157(5) 0.0021(4) 0.0072(4) -0.0005(4)
C22 0.0160(5) 0.0161(5) 0.0168(5) 0.0033(4) 0.0094(4) 0.0015(4)
C23 0.0288(6) 0.0170(5) 0.0159(5) 0.0002(4) 0.0113(5) 0.0020(5)
C24 0.0325(7) 0.0262(6) 0.0212(6) 0.0000(5) 0.0152(5) 0.0073(5)
C25 0.0388(8) 0.0164(6) 0.0283(7) -0.0028(5) 0.0147(6) -0.0018(5)
C26 0.0330(7) 0.0285(7) 0.0161(5) -0.0016(5) 0.0109(5) 0.0023(6)
C27 0.0167(5) 0.0190(6) 0.0192(5) 0.0006(5) 0.0043(4) -0.0022(5)
C28 0.0190(6) 0.0248(6) 0.0272(6) -0.0008(5) 0.0051(5) -0.0061(5)
C29 0.0225(6) 0.0261(6) 0.0245(6) 0.0055(5) 0.0019(5) 0.0005(5)
C30 0.0168(6) 0.0337(7) 0.0334(7) -0.0036(6) 0.0100(5) -0.0013(5)
C31 0.0159(5) 0.0172(5) 0.0204(6) -0.0024(4) 0.0047(5) -0.0015(4)
C32 0.0249(7) 0.0339(8) 0.0413(8) -0.0132(7) -0.0052(6) 0.0074(6)
C33 0.0406(8) 0.0347(8) 0.0389(8) -0.0082(6) 0.0182(7) -0.0234(7)
C34 0.0254(6) 0.0291(7) 0.0223(6) -0.0087(5) 0.0053(5) -0.0004(5)
C35 0.0422(8) 0.0305(7) 0.0315(7) 0.0013(6) 0.0140(6) 0.0038(6)
C36 0.0318(7) 0.0308(7) 0.0363(8) 0.0045(6) 0.0154(6) 0.0056(6)
C37 0.0333(7) 0.0322(7) 0.0366(8) 0.0034(6) 0.0141(6) 0.0006(6)
C38 0.0352(8) 0.0414(9) 0.0659(11) 0.0021(8) 0.0165(8) -0.0090(7)
C39 0.0507(10) 0.0343(9) 0.0805(13) -0.0055(9) 0.0257(10) -0.0128(8)

loop_
_atom_type_symbol
_atom_type_description
_atom_type_scat_dispersion_real
_atom_type_scat_dispersion_imag
_atom_type_scat_source
C C 0.0033 0.0016 'International Tables Vol C Tables 4.2.6.8 and 6.1.1.4'
H H 0.0000 0.0000 'International Tables Vol C Tables 4.2.6.8 and 6.1.1.4'
Mn Mn 0.3368 0.7283 'International Tables Vol C Tables 4.2.6.8 and 6.1.1.4'

loop_
_geom_angle_atom_site_label_1
_geom_angle_atom_site_label_2
_geom_angle_atom_site_label_3
_geom_angle
_geom_angle_site_symmetry_1
_geom_angle_site_symmetry_3
Mn2 Mn1 Mn2 108.349(11) . 2_755
Mn2 Mn1 Mn3 111.595(6) . 2_755
Mn2 Mn1 Mn3 108.270(6) 2_755 2_755
Mn2 Mn1 Mn3 108.268(6) . .
Mn2 Mn1 Mn3 111.596(6) 2_755 .
Mn3 Mn1 Mn3 108.792(11) 2_755 .
Mn2 Mn1 H01 53.9(5) . .
Mn2 Mn1 H01 125.6(5) 2_755 .
Mn3 Mn1 H01 57.7(5) 2_755 .
Mn3 Mn1 H01 122.8(5) . .
Mn2 Mn1 H02 54.3(5) . .
Mn2 Mn1 H02 124.8(5) 2_755 .
Mn3 Mn1 H02 126.9(5) 2_755 .
Mn3 Mn1 H02 53.9(5) . .
H01 Mn1 H02 88.4(7) . .
Mn2 Mn1 H03 54.174(6) . .
Mn2 Mn1 H03 54.174(6) 2_755 .
Mn3 Mn1 H03 125.604(6) 2_755 .
Mn3 Mn1 H03 125.604(6) . .
H01 Mn1 H03 89.7(5) . .
H02 Mn1 H03 89.4(5) . .
Mn2 Mn1 H04 125.826(7) . .
Mn2 Mn1 H04 125.826(6) 2_755 .
Mn3 Mn1 H04 54.396(6) 2_755 .
Mn3 Mn1 H04 54.396(6) . .
H01 Mn1 H04 90.3(5) . .
H02 Mn1 H04 90.6(5) . .
H03 Mn1 H04 180.000(4) . .
C3 Mn2 C5 57.16(4) . .
C3 Mn2 C1 58.55(4) . .
C5 Mn2 C1 35.20(4) . .
C3 Mn2 C2 35.20(4) . .
C5 Mn2 C2 58.27(4) . .
C1 Mn2 C2 35.70(4) . .
C3 Mn2 C4 34.78(4) . .
C5 Mn2 C4 34.57(4) . .
C1 Mn2 C4 58.98(4) . .
C2 Mn2 C4 58.91(4) . .
C3 Mn2 Mn1 153.67(3) . .
C5 Mn2 Mn1 142.54(3) . .
C1 Mn2 Mn1 147.44(3) . .
C2 Mn2 Mn1 155.57(3) . .
C4 Mn2 Mn1 144.42(3) . .
C3 Mn2 H01 115.7(4) . .
C5 Mn2 H01 157.3(4) . .
C1 Mn2 H01 164.0(4) . .
C2 Mn2 H01 130.5(4) . .
C4 Mn2 H01 126.3(4) . .
Mn1 Mn2 H01 38.5(4) . .
C3 Mn2 H02 151.6(4) . .
C5 Mn2 H02 131.9(4) . .
C1 Mn2 H02 111.4(4) . .
C2 Mn2 H02 120.3(4) . .
C4 Mn2 H02 166.2(4) . .
Mn1 Mn2 H02 39.9(4) . .
H01 Mn2 H02 65.9(6) . .
C3 Mn2 H03 141.6(4) . .
C5 Mn2 H03 105.7(5) . .
C1 Mn2 H03 129.0(4) . .
C2 Mn2 H03 163.6(5) . .
C4 Mn2 H03 110.7(5) . .
Mn1 Mn2 H03 38.4(6) . .
H01 Mn2 H03 65.6(6) . .
H02 Mn2 H03 66.4(6) . .
C22 Mn3 C20 57.27(4) . .
C22 Mn3 C19 58.51(4) . .
C20 Mn3 C19 35.32(4) . .
C22 Mn3 C21 34.78(4) . .
C20 Mn3 C21 34.69(4) . .
C19 Mn3 C21 59.07(4) . .
C22 Mn3 C18 35.14(4) . .
C20 Mn3 C18 58.31(4) . .
C19 Mn3 C18 35.60(4) . .
C21 Mn3 C18 58.86(4) . .
C22 Mn3 Mn1 157.67(3) . .
C20 Mn3 Mn1 141.08(3) . .
C19 Mn3 Mn1 143.10(3) . .
C21 Mn3 Mn1 147.39(3) . .
C18 Mn3 Mn1 153.58(3) . .
C22 Mn3 H02 117.9(4) . .
C20 Mn3 H02 159.3(4) . .
C19 Mn3 H02 163.5(4) . .
C21 Mn3 H02 128.8(4) . .
C18 Mn3 H02 131.5(4) . .
Mn1 Mn3 H02 39.9(4) . .
C22 Mn3 H04 144.1(5) . .
C20 Mn3 H04 103.5(6) . .
C19 Mn3 H04 125.0(4) . .
C21 Mn3 H04 111.7(6) . .
C18 Mn3 H04 160.3(5) . .
Mn1 Mn3 H04 39.7(6) . .
H02 Mn3 H04 68.3(6) . .
C5 C1 C2 106.26(9) . .
C5 C1 C6 119.72(10) . .
C2 C1 C6 133.81(10) . .
C5 C1 Mn2 72.32(6) . .
C2 C1 Mn2 72.42(6) . .
C6 C1 Mn2 123.99(7) . .
C3 C2 C1 106.25(9) . .
C3 C2 C10 120.65(10) . .
C1 C2 C10 133.09(10) . .
C3 C2 Mn2 71.32(6) . .
C1 C2 Mn2 71.88(6) . .
C10 C2 Mn2 122.17(7) . .
C4 C3 C2 110.80(10) . .
C4 C3 Mn2 73.96(6) . .
C2 C3 Mn2 73.48(6) . .
C4 C3 H3 122.5(7) . .
C2 C3 H3 126.7(7) . .
Mn2 C3 H3 119.3(7) . .
C5 C4 C3 105.94(10) . .
C5 C4 C14 127.86(10) . .
C3 C4 C14 126.15(10) . .
C5 C4 Mn2 72.10(6) . .
C3 C4 Mn2 71.26(6) . .
C14 C4 Mn2 123.26(7) . .
C4 C5 C1 110.73(10) . .
C4 C5 Mn2 73.34(6) . .
C1 C5 Mn2 72.48(6) . .
C4 C5 H5 125.4(7) . .
C1 C5 H5 123.9(7) . .
Mn2 C5 H5 120.2(7) . .
C9 C6 C8 105.57(10) . .
C9 C6 C7 110.12(10) . .
C8 C6 C7 107.49(10) . .
C9 C6 C1 114.96(10) . .
C8 C6 C1 109.68(9) . .
C7 C6 C1 108.74(9) . .
C6 C7 H7A 109.5 . .
C6 C7 H7B 109.5 . .
H7A C7 H7B 109.5 . .
C6 C7 H7C 109.5 . .
H7A C7 H7C 109.5 . .
H7B C7 H7C 109.5 . .
C6 C8 H8A 109.5 . .
C6 C8 H8B 109.5 . .
H8A C8 H8B 109.5 . .
C6 C8 H8C 109.5 . .
H8A C8 H8C 109.5 . .
H8B C8 H8C 109.5 . .
C6 C9 H9A 109.5 . .
C6 C9 H9B 109.5 . .
H9A C9 H9B 109.5 . .
C6 C9 H9C 109.5 . .
H9A C9 H9C 109.5 . .
H9B C9 H9C 109.5 . .
C12 C10 C13 106.33(10) . .
C12 C10 C2 111.84(10) . .
C13 C10 C2 110.01(10) . .
C12 C10 C11 110.60(10) . .
C13 C10 C11 105.91(10) . .
C2 C10 C11 111.83(9) . .
C10 C11 H11A 109.5 . .
C10 C11 H11B 109.5 . .
H11A C11 H11B 109.5 . .
C10 C11 H11C 109.5 . .
H11A C11 H11C 109.5 . .
H11B C11 H11C 109.5 . .
C10 C12 H12A 109.5 . .
C10 C12 H12B 109.5 . .
H12A C12 H12B 109.5 . .
C10 C12 H12C 109.5 . .
H12A C12 H12C 109.5 . .
H12B C12 H12C 109.5 . .
C10 C13 H13A 109.5 . .
C10 C13 H13B 109.5 . .
H13A C13 H13B 109.5 . .
C10 C13 H13C 109.5 . .
H13A C13 H13C 109.5 . .
H13B C13 H13C 109.5 . .
C4 C14 C16 110.22(9) . .
C4 C14 C17 111.17(9) . .
C16 C14 C17 108.22(10) . .
C4 C14 C15 109.06(9) . .
C16 C14 C15 109.74(9) . .
C17 C14 C15 108.38(10) . .
C14 C15 H15A 109.5 . .
C14 C15 H15B 109.5 . .
H15A C15 H15B 109.5 . .
C14 C15 H15C 109.5 . .
H15A C15 H15C 109.5 . .
H15B C15 H15C 109.5 . .
C14 C16 H16A 109.5 . .
C14 C16 H16B 109.5 . .
H16A C16 H16B 109.5 . .
C14 C16 H16C 109.5 . .
H16A C16 H16C 109.5 . .
H16B C16 H16C 109.5 . .
C14 C17 H17A 109.5 . .
C14 C17 H17B 109.5 . .
H17A C17 H17B 109.5 . .
C14 C17 H17C 109.5 . .
H17A C17 H17C 109.5 . .
H17B C17 H17C 109.5 . .
C22 C18 C19 106.28(9) . .
C22 C18 C23 120.10(10) . .
C19 C18 C23 133.56(10) . .
C22 C18 Mn3 71.33(6) . .
C19 C18 Mn3 71.45(6) . .
C23 C18 Mn3 124.11(7) . .
C20 C19 C18 106.44(9) . .
C20 C19 C27 119.75(9) . .
C18 C19 C27 133.66(10) . .
C20 C19 Mn3 72.09(6) . .
C18 C19 Mn3 72.94(6) . .
C27 C19 Mn3 123.17(7) . .
C21 C20 C19 110.60(10) . .
C21 C20 Mn3 73.57(6) . .
C19 C20 Mn3 72.59(6) . .
C21 C20 H20 123.6(7) . .
C19 C20 H20 125.8(7) . .
Mn3 C20 H20 120.6(7) . .
C20 C21 C22 105.97(9) . .
C20 C21 C31 128.05(10) . .
C22 C21 C31 125.76(10) . .
C20 C21 Mn3 71.74(6) . .
C22 C21 Mn3 71.61(6) . .
C31 C21 Mn3 125.55(7) . .
C21 C22 C18 110.69(10) . .
C21 C22 Mn3 73.61(6) . .
C18 C22 Mn3 73.53(6) . .
C21 C22 H22 123.3(7) . .
C18 C22 H22 125.9(7) . .
Mn3 C22 H22 121.9(7) . .
C24 C23 C25 105.39(10) . .
C24 C23 C26 106.71(9) . .
C25 C23 C26 110.94(10) . .
C24 C23 C18 110.06(9) . .
C25 C23 C18 112.61(9) . .
C26 C23 C18 110.81(9) . .
C23 C24 H24A 109.5 . .
C23 C24 H24B 109.5 . .
H24A C24 H24B 109.5 . .
C23 C24 H24C 109.5 . .
H24A C24 H24C 109.5 . .
H24B C24 H24C 109.5 . .
C23 C25 H25A 109.5 . .
C23 C25 H25B 109.5 . .
H25A C25 H25B 109.5 . .
C23 C25 H25C 109.5 . .
H25A C25 H25C 109.5 . .
H25B C25 H25C 109.5 . .
C23 C26 H26A 109.5 . .
C23 C26 H26B 109.5 . .
H26A C26 H26B 109.5 . .
C23 C26 H26C 109.5 . .
H26A C26 H26C 109.5 . .
H26B C26 H26C 109.5 . .
C28 C27 C29 109.82(9) . .
C28 C27 C19 114.71(9) . .
C29 C27 C19 109.26(9) . .
C28 C27 C30 105.45(9) . .
C29 C27 C30 107.34(10) . .
C19 C27 C30 109.97(9) . .
C27 C28 H28A 109.5 . .
C27 C28 H28B 109.5 . .
H28A C28 H28B 109.5 . .
C27 C28 H28C 109.5 . .
H28A C28 H28C 109.5 . .
H28B C28 H28C 109.5 . .
C27 C29 H29A 109.5 . .
C27 C29 H29B 109.5 . .
H29A C29 H29B 109.5 . .
C27 C29 H29C 109.5 . .
H29A C29 H29C 109.5 . .
H29B C29 H29C 109.5 . .
C27 C30 H30A 109.5 . .
C27 C30 H30B 109.5 . .
H30A C30 H30B 109.5 . .
C27 C30 H30C 109.5 . .
H30A C30 H30C 109.5 . .
H30B C30 H30C 109.5 . .
C21 C31 C32 111.07(9) . .
C21 C31 C34 111.21(9) . .
C32 C31 C34 108.12(10) . .
C21 C31 C33 107.90(9) . .
C32 C31 C33 109.57(11) . .
C34 C31 C33 108.95(10) . .
C31 C32 H32A 109.5 . .
C31 C32 H32B 109.5 . .
H32A C32 H32B 109.5 . .
C31 C32 H32C 109.5 . .
H32A C32 H32C 109.5 . .
H32B C32 H32C 109.5 . .
C31 C33 H33A 109.5 . .
C31 C33 H33B 109.5 . .
H33A C33 H33B 109.5 . .
C31 C33 H33C 109.5 . .
H33A C33 H33C 109.5 . .
H33B C33 H33C 109.5 . .
C31 C34 H34A 109.5 . .
C31 C34 H34B 109.5 . .
H34A C34 H34B 109.5 . .
C31 C34 H34C 109.5 . .
H34A C34 H34C 109.5 . .
H34B C34 H34C 109.5 . .
C36 C35 H35A 109.5 . .
C36 C35 H35B 109.5 . .
H35A C35 H35B 109.5 . .
C36 C35 H35C 109.5 . .
H35A C35 H35C 109.5 . .
H35B C35 H35C 109.5 . .
C37 C36 C35 113.18(11) . .
C37 C36 H36A 108.9 . .
C35 C36 H36A 108.9 . .
C37 C36 H36B 108.9 . .
C35 C36 H36B 108.9 . .
H36A C36 H36B 107.8 . .
C38 C37 C36 114.67(12) . .
C38 C37 H37A 108.6 . .
C36 C37 H37A 108.6 . .
C38 C37 H37B 108.6 . .
C36 C37 H37B 108.6 . .
H37A C37 H37B 107.6 . .
C37 C38 C39 113.53(13) . .
C37 C38 H38A 108.9 . .
C39 C38 H38A 108.9 . .
C37 C38 H38B 108.9 . .
C39 C38 H38B 108.9 . .
H38A C38 H38B 107.7 . .
C38 C39 H39A 109.5 . .
C38 C39 H39B 109.5 . .
H39A C39 H39B 109.5 . .
C38 C39 H39C 109.5 . .
H39A C39 H39C 109.5 . .
H39B C39 H39C 109.5 . .

loop_
_geom_bond_atom_site_label_1
_geom_bond_atom_site_label_2
_geom_bond_distance
_geom_bond_site_symmetry_2
Mn1 Mn2 2.4814(2) .
Mn1 Mn2 2.4815(2) 2_755
Mn1 Mn3 2.4823(2) 2_755
Mn1 Mn3 2.4825(2) .
Mn1 H01 1.546(14) .
Mn1 H02 1.596(14) .
Mn1 H03 1.54(2) .
Mn1 H04 1.59(2) .
Mn2 C3 2.3444(11) .
Mn2 C5 2.3633(11) .
Mn2 C1 2.3654(11) .
Mn2 C2 2.3726(10) .
Mn2 C4 2.3793(10) .
Mn2 H01 2.008(14) .
Mn2 H02 2.022(13) .
Mn2 H03 2.0140(9) .
Mn3 C22 2.3506(11) .
Mn3 C20 2.3528(11) .
Mn3 C19 2.3594(10) .
Mn3 C21 2.3764(10) .
Mn3 C18 2.3792(10) .
Mn3 H02 2.011(13) .
Mn3 H04 2.0235(15) .
C1 C5 1.4297(15) .
C1 C2 1.4525(15) .
C1 C6 1.5436(16) .
C2 C3 1.4266(16) .
C2 C10 1.5392(15) .
C3 C4 1.4121(15) .
C3 H3 0.920(12) .
C4 C5 1.4092(15) .
C4 C14 1.5201(15) .
C5 H5 0.942(12) .
C6 C9 1.5316(16) .
C6 C8 1.5411(17) .
C6 C7 1.5423(17) .
C7 H7A 0.9800 .
C7 H7B 0.9800 .
C7 H7C 0.9800 .
C8 H8A 0.9800 .
C8 H8B 0.9800 .
C8 H8C 0.9800 .
C9 H9A 0.9800 .
C9 H9B 0.9800 .
C9 H9C 0.9800 .
C10 C12 1.5356(16) .
C10 C13 1.5387(17) .
C10 C11 1.5412(16) .
C11 H11A 0.9800 .
C11 H11B 0.9800 .
C11 H11C 0.9800 .
C12 H12A 0.9800 .
C12 H12B 0.9800 .
C12 H12C 0.9800 .
C13 H13A 0.9800 .
C13 H13B 0.9800 .
C13 H13C 0.9800 .
C14 C16 1.5254(16) .
C14 C17 1.5301(16) .
C14 C15 1.5350(16) .
C15 H15A 0.9800 .
C15 H15B 0.9800 .
C15 H15C 0.9800 .
C16 H16A 0.9800 .
C16 H16B 0.9800 .
C16 H16C 0.9800 .
C17 H17A 0.9800 .
C17 H17B 0.9800 .
C17 H17C 0.9800 .
C18 C22 1.4279(15) .
C18 C19 1.4489(15) .
C18 C23 1.5424(15) .
C19 C20 1.4295(15) .
C19 C27 1.5411(15) .
C20 C21 1.4099(15) .
C20 H20 0.951(12) .
C21 C22 1.4129(15) .
C21 C31 1.5196(15) .
C22 H22 0.953(12) .
C23 C24 1.5384(17) .
C23 C25 1.5392(16) .
C23 C26 1.5399(15) .
C24 H24A 0.9800 .
C24 H24B 0.9800 .
C24 H24C 0.9800 .
C25 H25A 0.9800 .
C25 H25B 0.9800 .
C25 H25C 0.9800 .
C26 H26A 0.9800 .
C26 H26B 0.9800 .
C26 H26C 0.9800 .
C27 C28 1.5303(16) .
C27 C29 1.5345(16) .
C27 C30 1.5435(17) .
C28 H28A 0.9800 .
C28 H28B 0.9800 .
C28 H28C 0.9800 .
C29 H29A 0.9800 .
C29 H29B 0.9800 .
C29 H29C 0.9800 .
C30 H30A 0.9800 .
C30 H30B 0.9800 .
C30 H30C 0.9800 .
C31 C32 1.5272(17) .
C31 C34 1.5276(16) .
C31 C33 1.5332(17) .
C32 H32A 0.9800 .
C32 H32B 0.9800 .
C32 H32C 0.9800 .
C33 H33A 0.9800 .
C33 H33B 0.9800 .
C33 H33C 0.9800 .
C34 H34A 0.9800 .
C34 H34B 0.9800 .
C34 H34C 0.9800 .
C35 C36 1.5131(18) .
C35 H35A 0.9800 .
C35 H35B 0.9800 .
C35 H35C 0.9800 .
C36 C37 1.5105(18) .
C36 H36A 0.9900 .
C36 H36B 0.9900 .
C37 C38 1.507(2) .
C37 H37A 0.9900 .
C37 H37B 0.9900 .
C38 C39 1.522(2) .
C38 H38A 0.9900 .
C38 H38B 0.9900 .
C39 H39A 0.9800 .
C39 H39B 0.9800 .
C39 H39C 0.9800 .

loop_
_geom_torsion_atom_site_label_1
_geom_torsion_atom_site_label_2
_geom_torsion_atom_site_label_3
_geom_torsion_atom_site_label_4
_geom_torsion
_geom_torsion_site_symmetry_1
Mn2 Mn1 Mn2 C3 -107.26(6) 2_755
Mn3 Mn1 Mn2 C3 11.85(7) 2_755
Mn3 Mn1 Mn2 C3 131.55(6) .
Mn2 Mn1 Mn2 C5 21.59(4) 2_755
Mn3 Mn1 Mn2 C5 140.70(4) 2_755
Mn3 Mn1 Mn2 C5 -99.60(5) .
Mn2 Mn1 Mn2 C1 84.67(5) 2_755
Mn3 Mn1 Mn2 C1 -156.22(5) 2_755
Mn3 Mn1 Mn2 C1 -36.52(5) .
Mn2 Mn1 Mn2 C2 163.08(7) 2_755
Mn3 Mn1 Mn2 C2 -77.81(7) 2_755
Mn3 Mn1 Mn2 C2 41.90(7) .
Mn2 Mn1 Mn2 C4 -38.24(4) 2_755
Mn3 Mn1 Mn2 C4 80.87(5) 2_755
Mn3 Mn1 Mn2 C4 -159.43(5) .
Mn2 Mn1 Mn3 C22 -7.58(7) .
Mn2 Mn1 Mn3 C22 -126.74(7) 2_755
Mn3 Mn1 Mn3 C22 113.87(7) 2_755
Mn2 Mn1 Mn3 C20 -146.16(4) .
Mn2 Mn1 Mn3 C20 94.68(4) 2_755
Mn3 Mn1 Mn3 C20 -24.72(4) 2_755
Mn2 Mn1 Mn3 C19 154.75(4) .
Mn2 Mn1 Mn3 C19 35.59(5) 2_755
Mn3 Mn1 Mn3 C19 -83.81(4) 2_755
Mn2 Mn1 Mn3 C21 -85.70(5) .
Mn2 Mn1 Mn3 C21 155.14(5) 2_755
Mn3 Mn1 Mn3 C21 35.75(5) 2_755
Mn2 Mn1 Mn3 C18 86.02(6) .
Mn2 Mn1 Mn3 C18 -33.14(6) 2_755
Mn3 Mn1 Mn3 C18 -152.54(6) 2_755
C3 Mn2 C1 C5 76.37(7) .
C2 Mn2 C1 C5 114.16(9) .
C4 Mn2 C1 C5 35.46(6) .
Mn1 Mn2 C1 C5 -109.80(7) .
C3 Mn2 C1 C2 -37.79(6) .
C5 Mn2 C1 C2 -114.16(9) .
C4 Mn2 C1 C2 -78.71(6) .
Mn1 Mn2 C1 C2 136.04(6) .
C3 Mn2 C1 C6 -169.26(11) .
C5 Mn2 C1 C6 114.37(11) .
C2 Mn2 C1 C6 -131.47(12) .
C4 Mn2 C1 C6 149.83(10) .
Mn1 Mn2 C1 C6 4.57(12) .
C5 C1 C2 C3 -1.41(11) .
C6 C1 C2 C3 -175.93(11) .
Mn2 C1 C2 C3 63.48(7) .
C5 C1 C2 C10 177.65(11) .
C6 C1 C2 C10 3.1(2) .
Mn2 C1 C2 C10 -117.46(12) .
C5 C1 C2 Mn2 -64.89(7) .
C6 C1 C2 Mn2 120.58(12) .
C5 Mn2 C2 C3 -76.74(7) .
C1 Mn2 C2 C3 -114.93(9) .
C4 Mn2 C2 C3 -36.00(6) .
Mn1 Mn2 C2 C3 129.70(7) .
C3 Mn2 C2 C1 114.93(9) .
C5 Mn2 C2 C1 38.19(6) .
C4 Mn2 C2 C1 78.93(6) .
Mn1 Mn2 C2 C1 -115.38(7) .
C3 Mn2 C2 C10 -115.03(11) .
C5 Mn2 C2 C10 168.23(10) .
C1 Mn2 C2 C10 130.04(12) .
C4 Mn2 C2 C10 -151.03(10) .
Mn1 Mn2 C2 C10 14.66(14) .
C1 C2 C3 C4 1.25(12) .
C10 C2 C3 C4 -177.95(9) .
Mn2 C2 C3 C4 65.11(8) .
C1 C2 C3 Mn2 -63.86(7) .
C10 C2 C3 Mn2 116.94(9) .
C5 Mn2 C3 C4 -37.92(6) .
C1 Mn2 C3 C4 -79.73(7) .
C2 Mn2 C3 C4 -118.07(9) .
Mn1 Mn2 C3 C4 107.77(7) .
C5 Mn2 C3 C2 80.15(7) .
C1 Mn2 C3 C2 38.34(6) .
C4 Mn2 C3 C2 118.07(9) .
Mn1 Mn2 C3 C2 -134.16(6) .
C2 C3 C4 C5 -0.56(12) .
Mn2 C3 C4 C5 64.24(7) .
C2 C3 C4 C14 177.20(10) .
Mn2 C3 C4 C14 -117.99(10) .
C2 C3 C4 Mn2 -64.81(8) .
C3 Mn2 C4 C5 -114.48(9) .
C1 Mn2 C4 C5 -36.11(6) .
C2 Mn2 C4 C5 -78.04(7) .
Mn1 Mn2 C4 C5 112.07(6) .
C5 Mn2 C4 C3 114.48(9) .
C1 Mn2 C4 C3 78.38(7) .
C2 Mn2 C4 C3 36.44(6) .
Mn1 Mn2 C4 C3 -133.44(6) .
C3 Mn2 C4 C14 121.50(11) .
C5 Mn2 C4 C14 -124.02(11) .
C1 Mn2 C4 C14 -160.13(10) .
C2 Mn2 C4 C14 157.94(10) .
Mn1 Mn2 C4 C14 -11.95(11) .
C3 C4 C5 C1 -0.37(12) .
C14 C4 C5 C1 -178.08(10) .
Mn2 C4 C5 C1 63.31(8) .
C3 C4 C5 Mn2 -63.68(7) .
C14 C4 C5 Mn2 118.61(11) .
C2 C1 C5 C4 1.13(12) .
C6 C1 C5 C4 176.58(9) .
Mn2 C1 C5 C4 -63.83(8) .
C2 C1 C5 Mn2 64.96(7) .
C6 C1 C5 Mn2 -119.59(9) .
C3 Mn2 C5 C4 38.16(6) .
C1 Mn2 C5 C4 118.81(9) .
C2 Mn2 C5 C4 80.05(7) .
Mn1 Mn2 C5 C4 -117.57(6) .
C3 Mn2 C5 C1 -80.65(7) .
C2 Mn2 C5 C1 -38.76(6) .
C4 Mn2 C5 C1 -118.81(9) .
Mn1 Mn2 C5 C1 123.62(6) .
C5 C1 C6 C9 145.54(11) .
C2 C1 C6 C9 -40.52(17) .
Mn2 C1 C6 C9 57.65(13) .
C5 C1 C6 C8 26.79(14) .
C2 C1 C6 C8 -159.27(12) .
Mn2 C1 C6 C8 -61.10(12) .
C5 C1 C6 C7 -90.50(12) .
C2 C1 C6 C7 83.45(15) .
Mn2 C1 C6 C7 -178.39(8) .
C3 C2 C10 C12 126.79(11) .
C1 C2 C10 C12 -52.16(16) .
Mn2 C2 C10 C12 -147.05(8) .
C3 C2 C10 C13 8.87(14) .
C1 C2 C10 C13 -170.08(11) .
Mn2 C2 C10 C13 95.02(10) .
C3 C2 C10 C11 -108.53(12) .
C1 C2 C10 C11 72.52(15) .
Mn2 C2 C10 C11 -22.38(13) .
C5 C4 C14 C16 -144.03(11) .
C3 C4 C14 C16 38.69(14) .
Mn2 C4 C14 C16 -51.50(11) .
C5 C4 C14 C17 -24.03(15) .
C3 C4 C14 C17 158.70(10) .
Mn2 C4 C14 C17 68.51(11) .
C5 C4 C14 C15 95.42(13) .
C3 C4 C14 C15 -81.85(13) .
Mn2 C4 C14 C15 -172.04(8) .
C20 Mn3 C18 C22 76.89(7) .
C19 Mn3 C18 C22 115.18(9) .
C21 Mn3 C18 C22 36.01(6) .
Mn1 Mn3 C18 C22 -138.79(6) .
C22 Mn3 C18 C19 -115.18(9) .
C20 Mn3 C18 C19 -38.29(6) .
C21 Mn3 C18 C19 -79.17(6) .
Mn1 Mn3 C18 C19 106.03(7) .
C22 Mn3 C18 C23 114.23(11) .
C20 Mn3 C18 C23 -168.88(10) .
C19 Mn3 C18 C23 -130.59(12) .
C21 Mn3 C18 C23 150.24(10) .
Mn1 Mn3 C18 C23 -24.56(13) .
C22 C18 C19 C20 1.51(11) .
C23 C18 C19 C20 -175.40(11) .
Mn3 C18 C19 C20 64.79(7) .
C22 C18 C19 C27 176.84(11) .
C23 C18 C19 C27 -0.1(2) .
Mn3 C18 C19 C27 -119.88(12) .
C22 C18 C19 Mn3 -63.28(7) .
C23 C18 C19 Mn3 119.81(12) .
C22 Mn3 C19 C20 -76.57(7) .
C21 Mn3 C19 C20 -35.67(6) .
C18 Mn3 C19 C20 -114.22(9) .
Mn1 Mn3 C19 C20 111.20(6) .
C22 Mn3 C19 C18 37.65(6) .
C20 Mn3 C19 C18 114.22(9) .
C21 Mn3 C19 C18 78.55(6) .
Mn1 Mn3 C19 C18 -134.58(5) .
C22 Mn3 C19 C27 169.11(10) .
C20 Mn3 C19 C27 -114.31(11) .
C21 Mn3 C19 C27 -149.99(10) .
C18 Mn3 C19 C27 131.46(11) .
Mn1 Mn3 C19 C27 -3.12(11) .
C18 C19 C20 C21 -1.12(12) .
C27 C19 C20 C21 -177.23(9) .
Mn3 C19 C20 C21 64.25(8) .
C18 C19 C20 Mn3 -65.37(7) .
C27 C19 C20 Mn3 118.52(9) .
C22 Mn3 C20 C21 -38.09(6) .
C19 Mn3 C20 C21 -118.48(9) .
C18 Mn3 C20 C21 -79.88(7) .
Mn1 Mn3 C20 C21 124.53(6) .
C22 Mn3 C20 C19 80.39(7) .
C21 Mn3 C20 C19 118.48(9) .
C18 Mn3 C20 C19 38.61(6) .
Mn1 Mn3 C20 C19 -116.99(6) .
C19 C20 C21 C22 0.26(12) .
Mn3 C20 C21 C22 63.90(7) .
C19 C20 C21 C31 175.08(10) .
Mn3 C20 C21 C31 -121.28(11) .
C19 C20 C21 Mn3 -63.64(7) .
C22 Mn3 C21 C20 114.52(9) .
C19 Mn3 C21 C20 36.33(6) .
C18 Mn3 C21 C20 78.14(7) .
Mn1 Mn3 C21 C20 -106.16(7) .
C20 Mn3 C21 C22 -114.52(9) .
C19 Mn3 C21 C22 -78.19(7) .
C18 Mn3 C21 C22 -36.38(6) .
Mn1 Mn3 C21 C22 139.32(6) .
C22 Mn3 C21 C31 -121.29(11) .
C20 Mn3 C21 C31 124.19(12) .
C19 Mn3 C21 C31 160.52(10) .
C18 Mn3 C21 C31 -157.67(10) .
Mn1 Mn3 C21 C31 18.04(12) .
C20 C21 C22 C18 0.74(12) .
C31 C21 C22 C18 -174.24(10) .
Mn3 C21 C22 C18 64.72(8) .
C20 C21 C22 Mn3 -63.99(7) .
C31 C21 C22 Mn3 121.04(10) .
C19 C18 C22 C21 -1.42(12) .
C23 C18 C22 C21 176.00(9) .
Mn3 C18 C22 C21 -64.77(8) .
C19 C18 C22 Mn3 63.36(7) .
C23 C18 C22 Mn3 -119.23(9) .
C20 Mn3 C22 C21 37.99(6) .
C19 Mn3 C22 C21 79.94(7) .
C18 Mn3 C22 C21 118.10(9) .
Mn1 Mn3 C22 C21 -112.41(8) .
C20 Mn3 C22 C18 -80.11(7) .
C19 Mn3 C22 C18 -38.16(6) .
C21 Mn3 C22 C18 -118.10(9) .
Mn1 Mn3 C22 C18 129.50(7) .
C22 C18 C23 C24 -6.32(14) .
C19 C18 C23 C24 170.25(11) .
Mn3 C18 C23 C24 -93.21(10) .
C22 C18 C23 C25 110.96(12) .
C19 C18 C23 C25 -72.47(15) .
Mn3 C18 C23 C25 24.07(13) .
C22 C18 C23 C26 -124.12(11) .
C19 C18 C23 C26 52.46(16) .
Mn3 C18 C23 C26 148.99(8) .
C20 C19 C27 C28 -147.26(10) .
C18 C19 C27 C28 37.90(17) .
Mn3 C19 C27 C28 -60.11(12) .
C20 C19 C27 C29 88.95(12) .
C18 C19 C27 C29 -85.90(14) .
Mn3 C19 C27 C29 176.10(8) .
C20 C19 C27 C30 -28.63(13) .
C18 C19 C27 C30 156.53(11) .
Mn3 C19 C27 C30 58.52(11) .
C20 C21 C31 C32 146.29(12) .
C22 C21 C31 C32 -39.84(15) .
Mn3 C21 C31 C32 52.26(13) .
C20 C21 C31 C34 25.83(15) .
C22 C21 C31 C34 -160.31(10) .
Mn3 C21 C31 C34 -68.20(12) .
C20 C21 C31 C33 -93.60(14) .
C22 C21 C31 C33 80.26(13) .
Mn3 C21 C31 C33 172.37(8) .
C35 C36 C37 C38 -173.90(13) .
C36 C37 C38 C39 177.94(14) .
